data_4078882
loop_
_publ_author_name
'Crespo, Olga'
'Gimeno, M. Concepci\'on'
'Laguna, Antonio'
'Montanel-P\'erez, Sara'
'Villacampa, M. Dolores'

_publ_section_title
;
 Facile Synthesis of Gold(III) Aryl--Carbene Metallacycles
;
_journal_issue 15
_journal_name_full Organometallics
_journal_page_first 5520
_journal_paper_doi 10.1021/om300495u
_journal_volume 31
_journal_year 2012
_chemical_formula_sum 'C22 H16 Au Cl2 N3'
_chemical_formula_weight 590.24
_chemical_name_systematic
; 
 ? 
;
_space_group_IT_number 14
_symmetry_cell_setting monoclinic
_symmetry_space_group_name_Hall '-P 2yn'
_symmetry_space_group_name_H-M 'P 1 21/n 1'
_atom_sites_solution_hydrogens geom
_atom_sites_solution_primary direct
_atom_sites_solution_secondary difmap
_audit_creation_method SHELXL-97
_cell_angle_alpha 90.00
_cell_angle_beta 93.14(3)
_cell_angle_gamma 90.00
_cell_formula_units_Z 4
_cell_length_a 9.5800(19)
_cell_length_b 10.610(2)
_cell_length_c 19.530(4)
_cell_measurement_reflns_used 7248
_cell_measurement_temperature 100(2)
_cell_measurement_theta_max 27.5
_cell_measurement_theta_min 2.2
_cell_volume 1982.1(7)
_computing_cell_refinement 'SAINT+ 6.02 (Bruker AXS, 1999)'
_computing_data_collection 'SMART v. 5.611 (Bruker AXS, 2000)'
_computing_data_reduction 'SAINT+ 6.02 (Bruker AXS, 1999)'
_computing_molecular_graphics 'XP, SHELXTL v. 6.10 (Bruker, 2000)'
_computing_publication_material 'XCIF, SHELXTL v. 6.10 (Bruker, 2000)'
_computing_structure_refinement 'SHELXL-97 (Sheldrick, 1997)'
_computing_structure_solution 'SHELXS-97 (Sheldrick, 1990)'
_diffrn_ambient_temperature 100(2)
_diffrn_detector_area_resol_mean 8.26
_diffrn_measured_fraction_theta_full 1.000
_diffrn_measured_fraction_theta_max 1.000
_diffrn_measurement_device_type 'Bruker SMART APEX CCD system'
_diffrn_measurement_method '\w rotations with narrow frames'
_diffrn_radiation_monochromator graphite
_diffrn_radiation_source 'fine-focus sealed tube'
_diffrn_radiation_type MoK\a
_diffrn_radiation_wavelength 0.71073
_diffrn_reflns_av_R_equivalents 0.0305
_diffrn_reflns_av_sigmaI/netI 0.0270
_diffrn_reflns_limit_h_max 11
_diffrn_reflns_limit_h_min -11
_diffrn_reflns_limit_k_max 13
_diffrn_reflns_limit_k_min -13
_diffrn_reflns_limit_l_max 24
_diffrn_reflns_limit_l_min -24
_diffrn_reflns_number 15796
_diffrn_reflns_theta_full 26.00
_diffrn_reflns_theta_max 26.00
_diffrn_reflns_theta_min 2.09
_exptl_absorpt_coefficient_mu 7.704
_exptl_absorpt_correction_T_max 0.5777
_exptl_absorpt_correction_T_min 0.3720
_exptl_absorpt_correction_type multi-scan
_exptl_absorpt_process_details
;
SADABS; Area-Detector Absorption Correction. Bruker-AXS
within SAINT+ package, v. 6.02 (1999).
;
_exptl_crystal_colour pale-yellow
_exptl_crystal_density_diffrn 1.978
_exptl_crystal_density_method 'not measured'
_exptl_crystal_description plate
_exptl_crystal_F_000 1128
_exptl_crystal_size_max 0.16
_exptl_crystal_size_mid 0.08
_exptl_crystal_size_min 0.08
_refine_diff_density_max 0.769
_refine_diff_density_min -0.846
_refine_diff_density_rms 0.100
_refine_ls_extinction_method none
_refine_ls_goodness_of_fit_ref 1.045
_refine_ls_hydrogen_treatment constr
_refine_ls_matrix_type full
_refine_ls_number_parameters 253
_refine_ls_number_reflns 3893
_refine_ls_number_restraints 0
_refine_ls_restrained_S_all 1.045
_refine_ls_R_factor_all 0.0272
_refine_ls_R_factor_gt 0.0205
_refine_ls_shift/su_max 0.008
_refine_ls_shift/su_mean 0.000
_refine_ls_structure_factor_coef Fsqd
_refine_ls_weighting_details 'calc w=1/[\s^2^(Fo^2^)+(0.0199P)^2^+1.6731P] where P=(Fo^2^+2Fc^2^)/3'
_refine_ls_weighting_scheme calc
_refine_ls_wR_factor_gt 0.0444
_refine_ls_wR_factor_ref 0.0466
_reflns_number_gt 3356
_reflns_number_total 3893
_reflns_threshold_expression >2sigma(I)
_cod_data_source_file om300495u_si_001.cif
_cod_data_source_block 'lola7as_Compound 1 in the MS'
_cod_depositor_comments
;
The following automatic conversions were performed:

'_symmetry_cell_setting' value 'Monoclinic' changed to 'monoclinic'
according to /home/saulius/struct/CIF-dictionaries/cif_core.dic
dictionary named 'cif_core.dic' version 2.4.2 from 2011-04-26.

Automatic conversion script
Id: cif_fix_values 1891 2012-01-12 08:04:46Z andrius 
;
_cod_original_sg_symbol_H-M P2(1)/n
_cod_database_code 4078882

loop_
_symmetry_equiv_pos_as_xyz
'x, y, z'
'-x+1/2, y+1/2, -z+1/2'
'-x, -y, -z'
'x-1/2, -y-1/2, z-1/2'

loop_
_atom_site_label
_atom_site_type_symbol
_atom_site_fract_x
_atom_site_fract_y
_atom_site_fract_z
_atom_site_U_iso_or_equiv
_atom_site_adp_type
_atom_site_occupancy
_atom_site_symmetry_multiplicity
_atom_site_calc_flag
_atom_site_refinement_flags
Au1 Au 0.421337(13) 0.127815(13) 1.040150(6) 0.02184(5) Uani 1 1 d .
Cl1 Cl 0.56612(10) 0.16801(9) 1.14144(4) 0.0293(2) Uani 1 1 d .
Cl2 Cl 0.27554(10) -0.00056(9) 1.10175(5) 0.0337(2) Uani 1 1 d .
N1 N 0.4817(3) 0.2512(3) 0.91396(14) 0.0221(6) Uani 1 1 d .
N2 N 0.5275(3) 0.4551(3) 0.87185(15) 0.0259(7) Uani 1 1 d .
N3 N 0.6464(3) 0.2984(3) 1.00677(15) 0.0251(7) Uani 1 1 d .
H3 H 0.6673 0.2788 1.0499 0.030 Uiso 1 1 calc R
C1 C 0.3061(4) 0.1069(3) 0.95062(18) 0.0244(8) Uani 1 1 d .
C2 C 0.1844(4) 0.0361(3) 0.9390(2) 0.0295(8) Uani 1 1 d .
H2 H 0.1487 -0.0125 0.9750 0.035 Uiso 1 1 calc R
C3 C 0.1151(4) 0.0373(4) 0.8738(2) 0.0346(9) Uani 1 1 d .
H3A H 0.0328 -0.0116 0.8654 0.042 Uiso 1 1 calc R
C4 C 0.1663(4) 0.1098(4) 0.8213(2) 0.0340(9) Uani 1 1 d .
H4 H 0.1190 0.1097 0.7773 0.041 Uiso 1 1 calc R
C5 C 0.2870(4) 0.1827(4) 0.83287(19) 0.0300(8) Uani 1 1 d .
H5 H 0.3208 0.2335 0.7973 0.036 Uiso 1 1 calc R
C6 C 0.3568(4) 0.1797(3) 0.89711(18) 0.0236(8) Uani 1 1 d .
C11 C 0.5382(4) 0.3305(3) 0.86138(17) 0.0231(7) Uani 1 1 d .
C12 C 0.5981(4) 0.2744(4) 0.80574(17) 0.0250(8) Uani 1 1 d .
H12 H 0.5994 0.1855 0.8004 0.030 Uiso 1 1 calc R
C13 C 0.6556(4) 0.3533(4) 0.75852(18) 0.0287(9) Uani 1 1 d .
H13 H 0.6971 0.3193 0.7195 0.034 Uiso 1 1 calc R
C14 C 0.6519(4) 0.4827(4) 0.76866(18) 0.0298(9) Uani 1 1 d .
H14 H 0.6934 0.5383 0.7375 0.036 Uiso 1 1 calc R
C15 C 0.5866(4) 0.5299(4) 0.82517(18) 0.0286(8) Uani 1 1 d .
H15 H 0.5833 0.6187 0.8313 0.034 Uiso 1 1 calc R
C17 C 0.5341(4) 0.2410(3) 0.97974(17) 0.0220(7) Uani 1 1 d .
C21 C 0.7419(4) 0.3884(3) 0.97798(17) 0.0251(8) Uani 1 1 d .
C22 C 0.8287(4) 0.3533(3) 0.92795(18) 0.0258(8) Uani 1 1 d .
H22 H 0.8308 0.2686 0.9123 0.031 Uiso 1 1 calc R
C23 C 0.9171(4) 0.4481(4) 0.89937(17) 0.0258(8) Uani 1 1 d .
C24 C 1.0035(4) 0.4198(4) 0.84470(19) 0.0327(9) Uani 1 1 d .
H24 H 1.0036 0.3370 0.8262 0.039 Uiso 1 1 calc R
C25 C 1.0875(4) 0.5112(4) 0.8182(2) 0.0368(10) Uani 1 1 d .
H25 H 1.1453 0.4913 0.7817 0.044 Uiso 1 1 calc R
C26 C 1.0875(4) 0.6356(4) 0.8457(2) 0.0382(10) Uani 1 1 d .
H26 H 1.1462 0.6980 0.8275 0.046 Uiso 1 1 calc R
C27 C 1.0047(4) 0.6664(4) 0.8975(2) 0.0321(9) Uani 1 1 d .
H27 H 1.0057 0.7501 0.9148 0.038 Uiso 1 1 calc R
C28 C 0.9152(4) 0.5732(4) 0.92649(18) 0.0262(8) Uani 1 1 d .
C29 C 0.8293(4) 0.6020(3) 0.98060(19) 0.0293(8) Uani 1 1 d .
H29 H 0.8313 0.6843 0.9998 0.035 Uiso 1 1 calc R
C30 C 0.7424(4) 0.5121(4) 1.00597(18) 0.0280(8) Uani 1 1 d .
H30 H 0.6834 0.5325 1.0419 0.034 Uiso 1 1 calc R

loop_
_atom_site_aniso_label
_atom_site_aniso_U_11
_atom_site_aniso_U_22
_atom_site_aniso_U_33
_atom_site_aniso_U_23
_atom_site_aniso_U_13
_atom_site_aniso_U_12
Au1 0.02280(8) 0.02347(8) 0.01975(8) -0.00035(6) 0.00572(5) 0.00204(6)
Cl1 0.0361(5) 0.0313(5) 0.0204(4) 0.0025(4) 0.0019(4) 0.0035(4)
Cl2 0.0356(5) 0.0359(5) 0.0308(5) 0.0027(4) 0.0136(4) -0.0039(4)
N1 0.0204(15) 0.0285(16) 0.0177(15) -0.0009(12) 0.0029(12) -0.0010(12)
N2 0.0219(16) 0.0343(18) 0.0211(15) -0.0005(13) -0.0033(12) 0.0030(13)
N3 0.0252(16) 0.0319(17) 0.0182(15) 0.0028(13) 0.0018(12) -0.0021(13)
C1 0.0226(18) 0.028(2) 0.0223(18) -0.0032(15) 0.0028(14) 0.0057(15)
C2 0.025(2) 0.031(2) 0.033(2) -0.0039(17) 0.0063(16) -0.0003(16)
C3 0.020(2) 0.039(2) 0.045(2) -0.0067(19) 0.0031(17) -0.0010(17)
C4 0.0237(19) 0.045(3) 0.033(2) -0.0066(18) -0.0055(16) 0.0039(18)
C5 0.026(2) 0.038(2) 0.025(2) -0.0035(17) 0.0012(16) 0.0017(17)
C6 0.0185(18) 0.0270(18) 0.0255(19) -0.0062(15) 0.0023(15) 0.0017(15)
C11 0.0210(18) 0.0325(19) 0.0155(17) 0.0006(15) -0.0015(14) 0.0005(15)
C12 0.0219(19) 0.033(2) 0.0194(18) -0.0011(15) -0.0018(14) -0.0003(15)
C13 0.0241(19) 0.043(2) 0.0183(18) -0.0032(16) -0.0007(14) 0.0005(16)
C14 0.027(2) 0.040(2) 0.0214(19) 0.0073(17) -0.0009(15) -0.0007(17)
C15 0.028(2) 0.031(2) 0.0257(19) 0.0035(16) -0.0072(16) 0.0023(16)
C17 0.0227(18) 0.0231(18) 0.0206(18) -0.0011(14) 0.0043(14) 0.0027(15)
C21 0.0226(18) 0.033(2) 0.0186(17) 0.0052(15) -0.0051(14) -0.0023(15)
C22 0.0235(19) 0.031(2) 0.0217(18) -0.0001(15) -0.0056(15) 0.0010(15)
C23 0.0240(19) 0.035(2) 0.0178(17) 0.0020(15) -0.0046(14) 0.0020(16)
C24 0.033(2) 0.039(2) 0.025(2) -0.0022(17) 0.0001(17) -0.0017(18)
C25 0.031(2) 0.053(3) 0.026(2) 0.0010(19) 0.0025(17) -0.0026(19)
C26 0.037(2) 0.050(3) 0.026(2) 0.0136(19) -0.0071(17) -0.011(2)
C27 0.033(2) 0.033(2) 0.029(2) 0.0023(17) -0.0096(17) -0.0035(17)
C28 0.0251(19) 0.0289(19) 0.0237(18) 0.0013(16) -0.0078(15) 0.0019(16)
C29 0.031(2) 0.027(2) 0.029(2) -0.0011(16) -0.0087(16) 0.0030(16)
C30 0.025(2) 0.033(2) 0.0246(19) -0.0017(16) -0.0048(15) 0.0027(16)

loop_
_atom_type_symbol
_atom_type_description
_atom_type_scat_dispersion_real
_atom_type_scat_dispersion_imag
_atom_type_scat_source
C C 0.0033 0.0016 'International Tables Vol C Tables 4.2.6.8 and 6.1.1.4'
H H 0.0000 0.0000 'International Tables Vol C Tables 4.2.6.8 and 6.1.1.4'
N N 0.0061 0.0033 'International Tables Vol C Tables 4.2.6.8 and 6.1.1.4'
Cl Cl 0.1484 0.1585 'International Tables Vol C Tables 4.2.6.8 and 6.1.1.4'
Au Au -2.0133 8.8022 'International Tables Vol C Tables 4.2.6.8 and 6.1.1.4'

loop_
_geom_angle_atom_site_label_1
_geom_angle_atom_site_label_2
_geom_angle_atom_site_label_3
_geom_angle
_geom_angle_publ_flag
C1 Au1 C17 81.13(14) y
C1 Au1 Cl2 93.88(11) y
C17 Au1 Cl2 174.78(10) y
C1 Au1 Cl1 175.08(10) y
C17 Au1 Cl1 94.14(10) y
Cl2 Au1 Cl1 90.81(4) y
C17 N1 C6 115.7(3) ?
C17 N1 C11 125.6(3) ?
C6 N1 C11 118.7(3) ?
C11 N2 C15 115.8(3) ?
C17 N3 C21 131.5(3) ?
C2 C1 C6 119.6(3) ?
C2 C1 Au1 127.5(3) ?
C6 C1 Au1 112.7(3) ?
C1 C2 C3 119.5(4) ?
C4 C3 C2 120.3(4) ?
C3 C4 C5 120.6(4) ?
C6 C5 C4 119.1(4) ?
C5 C6 C1 121.0(3) ?
C5 C6 N1 123.2(3) ?
C1 C6 N1 115.8(3) ?
N2 C11 C12 125.4(3) ?
N2 C11 N1 115.3(3) ?
C12 C11 N1 119.3(3) ?
C13 C12 C11 117.3(4) ?
C12 C13 C14 119.3(3) ?
C13 C14 C15 119.0(3) ?
N2 C15 C14 123.0(4) ?
N3 C17 N1 126.3(3) y
N3 C17 Au1 119.1(2) y
N1 C17 Au1 114.6(2) y
C22 C21 C30 122.4(3) ?
C22 C21 N3 121.1(3) ?
C30 C21 N3 116.5(3) ?
C21 C22 C23 118.6(3) ?
C24 C23 C28 119.7(3) ?
C24 C23 C22 121.4(3) ?
C28 C23 C22 118.9(3) ?
C25 C24 C23 120.7(4) ?
C24 C25 C26 119.9(4) ?
C27 C26 C25 121.0(4) ?
C26 C27 C28 120.7(4) ?
C29 C28 C23 120.0(3) ?
C29 C28 C27 122.0(4) ?
C23 C28 C27 118.1(3) ?
C30 C29 C28 120.6(4) ?
C29 C30 C21 119.4(3) ?

loop_
_geom_bond_atom_site_label_1
_geom_bond_atom_site_label_2
_geom_bond_distance
_geom_bond_publ_flag
Au1 C1 2.028(4) y
Au1 C17 2.035(3) y
Au1 Cl2 2.3319(10) y
Au1 Cl1 2.3913(12) y
N1 C17 1.357(4) y
N1 C6 1.440(4) y
N1 C11 1.455(4) y
N2 C11 1.342(5) ?
N2 C15 1.356(5) ?
N3 C17 1.321(4) y
N3 C21 1.456(4) ?
C1 C2 1.395(5) ?
C1 C6 1.407(5) ?
C2 C3 1.404(5) ?
C3 C4 1.392(6) ?
C4 C5 1.399(5) ?
C5 C6 1.389(5) ?
C11 C12 1.390(5) ?
C12 C13 1.382(5) ?
C13 C14 1.388(5) ?
C14 C15 1.391(5) ?
C21 C22 1.369(5) ?
C21 C30 1.422(5) ?
C22 C23 1.447(5) ?
C23 C24 1.419(5) ?
C23 C28 1.429(5) ?
C24 C25 1.379(6) ?
C25 C26 1.425(6) ?
C26 C27 1.360(6) ?
C27 C28 1.445(5) ?
C28 C29 1.408(5) ?
C29 C30 1.376(5) ?
